data_7017956
loop_
_publ_author_name
'Grochala, Wojciech'
'Cyra\'nski, Micha\/l Ksawery'
'Derzsi, Mariana'
'Micha\/lowski, Tomasz'
'Malinowski, Przemys\/law J'
'Mazej, Zoran'
'Kurzyd\/lowski, Dominik'
'Ko\'zmi\'nski, Wiktor'
'Budzianowski, Armand'
'Leszczy\'nski, Piotr J'

_publ_section_title
;
 Crystal and electronic structure, lattice dynamics and thermal properties
 of Ag(i)(SO(3))R (R = F, CF(3)) Lewis acids in the solid state.
;
_journal_issue 7
_journal_name_full 'Dalton transactions (Cambridge, England : 2003)'
_journal_page_first 2034
_journal_page_last 2047
_journal_paper_doi 10.1039/c1dt11747e
_journal_volume 41
_journal_year 2012
_chemical_formula_sum 'C Ag F3 O3 S'
_chemical_formula_weight 256.95
_chemical_name_systematic
;
?
;
_space_group_IT_number 148
_symmetry_cell_setting trigonal
_symmetry_space_group_name_Hall '-R 3'
_symmetry_space_group_name_H-M 'R -3 :H'
_atom_sites_solution_hydrogens none
_atom_sites_solution_primary direct
_atom_sites_solution_secondary difmap
_audit_creation_method SHELXL-97
_cell_angle_alpha 90.00
_cell_angle_beta 90.00
_cell_angle_gamma 120.00
_cell_formula_units_Z 6
_cell_length_a 5.312(3)
_cell_length_b 5.312(3)
_cell_length_c 32.66(2)
_cell_measurement_temperature 100(2)
_cell_volume 798.1(8)
_computing_cell_refinement
;
CrysAlis RED, Oxford Diffraction Ltd.,
Version 1.171.28cycle4 beta (release 11-11-2005 CrysAlis171 .NET)
(compiled Nov 11 2005,15:50:43)
;
_computing_data_collection
;
CrysAlis CCD, Oxford Diffraction Ltd.,
Version 1.171.28cycle4 beta (release 11-11-2005 CrysAlis171 .NET)
(compiled Nov 11 2005,15:50:43)
;
_computing_data_reduction
;
CrysAlis RED, Oxford Diffraction Ltd.,
Version 1.171.28cycle4 beta (release 11-11-2005 CrysAlis171 .NET)
(compiled Nov 11 2005,15:50:43)
;
_computing_molecular_graphics 'Mercury 2.2'
_computing_publication_material SHELXTL-97
_computing_structure_refinement 'SHELXL-97 (Sheldrick, 1997)'
_computing_structure_solution 'SHELXS-97 (Sheldrick, 1990)'
_diffrn_ambient_temperature 100(2)
_diffrn_detector_area_resol_mean 8.6479
_diffrn_measured_fraction_theta_full 0.985
_diffrn_measured_fraction_theta_max 0.985
_diffrn_measurement_device_type 'KM4 CCD'
_diffrn_measurement_method 'omega scan'
_diffrn_radiation_monochromator graphite
_diffrn_radiation_source 'fine-focus sealed tube'
_diffrn_radiation_type MoK\a
_diffrn_radiation_wavelength 0.71073
_diffrn_reflns_av_R_equivalents 0.1657
_diffrn_reflns_av_sigmaI/netI 0.1723
_diffrn_reflns_limit_h_max 6
_diffrn_reflns_limit_h_min -6
_diffrn_reflns_limit_k_max 6
_diffrn_reflns_limit_k_min -6
_diffrn_reflns_limit_l_max 38
_diffrn_reflns_limit_l_min -38
_diffrn_reflns_number 4173
_diffrn_reflns_theta_full 25.03
_diffrn_reflns_theta_max 25.03
_diffrn_reflns_theta_min 4.47
_diffrn_standards_number '1 frame'
_exptl_absorpt_coefficient_mu 4.177
_exptl_absorpt_correction_T_max 0.78
_exptl_absorpt_correction_T_min 0.38
_exptl_absorpt_correction_type multi-scan
_exptl_absorpt_process_details
;
CrysAlis RED, Oxford Diffraction Ltd.,
Version 1.171.28cycle4 beta (release 11-11-2005 CrysAlis171 .NET)
(compiled Nov 11 2005,15:50:43)
Empirical absorption correction using spherical harmonics,
implemented in SCALE3 ABSPACK scaling algorithm.
;
_exptl_crystal_density_diffrn 3.208
_exptl_crystal_density_method 'not measured'
_exptl_crystal_description unspecified
_exptl_crystal_F_000 720
_exptl_crystal_size_max 0.21
_exptl_crystal_size_mid 0.10
_exptl_crystal_size_min 0.06
_refine_diff_density_max 1.766
_refine_diff_density_min -1.219
_refine_diff_density_rms 0.178
_refine_ls_extinction_method none
_refine_ls_goodness_of_fit_ref 0.773
_refine_ls_hydrogen_treatment none
_refine_ls_matrix_type full
_refine_ls_number_parameters 28
_refine_ls_number_reflns 323
_refine_ls_number_restraints 0
_refine_ls_restrained_S_all 0.773
_refine_ls_R_factor_all 0.1010
_refine_ls_R_factor_gt 0.0409
_refine_ls_shift/su_max 0.000
_refine_ls_shift/su_mean 0.000
_refine_ls_structure_factor_coef Fsqd
_refine_ls_weighting_details 'calc w=1/[\s^2^(Fo^2^)+(0.0197P)^2^+0.0000P] where P=(Fo^2^+2Fc^2^)/3'
_refine_ls_weighting_scheme calc
_refine_ls_wR_factor_gt 0.0534
_refine_ls_wR_factor_ref 0.0594
_reflns_number_gt 156
_reflns_number_total 323
_reflns_threshold_expression >2sigma(I)
_cod_data_source_file c1dt11747e.txt
_cod_data_source_block compound2
_cod_depositor_comments
;
The following automatic conversions were performed:

'_symmetry_cell_setting' value 'Trigonal' changed to 'trigonal'
according to /home/saulius/struct/CIF-dictionaries/cif_core.dic
dictionary named 'cif_core.dic' version 2.4.1 from 2010-06-29.

Automatic conversion script
Id: cif_fix_values 1715 2011-07-08 13:25:40Z adriana 
;
_cod_original_sg_symbol_H-M R-3
_cod_database_code 7017956

loop_
_symmetry_equiv_pos_as_xyz
'x, y, z'
'-y, x-y, z'
'-x+y, -x, z'
'x+2/3, y+1/3, z+1/3'
'-y+2/3, x-y+1/3, z+1/3'
'-x+y+2/3, -x+1/3, z+1/3'
'x+1/3, y+2/3, z+2/3'
'-y+1/3, x-y+2/3, z+2/3'
'-x+y+1/3, -x+2/3, z+2/3'
'-x, -y, -z'
'y, -x+y, -z'
'x-y, x, -z'
'-x+2/3, -y+1/3, -z+1/3'
'y+2/3, -x+y+1/3, -z+1/3'
'x-y+2/3, x+1/3, -z+1/3'
'-x+1/3, -y+2/3, -z+2/3'
'y+1/3, -x+y+2/3, -z+2/3'
'x-y+1/3, x+2/3, -z+2/3'

loop_
_atom_site_label
_atom_site_type_symbol
_atom_site_fract_x
_atom_site_fract_y
_atom_site_fract_z
_atom_site_U_iso_or_equiv
_atom_site_adp_type
_atom_site_occupancy
_atom_site_symmetry_multiplicity
_atom_site_calc_flag
_atom_site_refinement_flags
Ag1 Ag 0.6667 0.3333 -0.00115(4) 0.0439(5) Uani 1 3 d S
S2 S 1.0000 1.0000 0.05702(13) 0.0308(12) Uani 1 3 d S
O1 O 0.7395(10) 0.7349(10) 0.04625(17) 0.0339(16) Uani 1 1 d .
F2 F 1.2247(13) 1.2363(13) 0.1264(2) 0.104(3) Uani 1 1 d .
C3 C 1.0000 1.0000 0.1137(7) 0.076(7) Uani 1 3 d S

loop_
_atom_site_aniso_label
_atom_site_aniso_U_11
_atom_site_aniso_U_22
_atom_site_aniso_U_33
_atom_site_aniso_U_23
_atom_site_aniso_U_13
_atom_site_aniso_U_12
Ag1 0.0295(5) 0.0295(5) 0.0728(13) 0.000 0.000 0.0147(3)
S2 0.0259(15) 0.0259(15) 0.041(4) 0.000 0.000 0.0129(8)
O1 0.033(4) 0.023(3) 0.035(4) -0.004(3) -0.002(3) 0.006(3)
F2 0.111(6) 0.119(6) 0.049(5) -0.037(4) -0.035(4) 0.034(4)
C3 0.064(9) 0.064(9) 0.10(2) 0.000 0.000 0.032(5)

loop_
_atom_type_symbol
_atom_type_description
_atom_type_scat_dispersion_real
_atom_type_scat_dispersion_imag
_atom_type_scat_source
C C 0.0033 0.0016 'International Tables Vol C Tables 4.2.6.8 and 6.1.1.4'
O O 0.0106 0.0060 'International Tables Vol C Tables 4.2.6.8 and 6.1.1.4'
F F 0.0171 0.0103 'International Tables Vol C Tables 4.2.6.8 and 6.1.1.4'
S S 0.1246 0.1234 'International Tables Vol C Tables 4.2.6.8 and 6.1.1.4'
Ag Ag -0.8971 1.1015 'International Tables Vol C Tables 4.2.6.8 and 6.1.1.4'

loop_
_geom_angle_atom_site_label_1
_geom_angle_atom_site_label_2
_geom_angle_atom_site_label_3
_geom_angle
_geom_angle_site_symmetry_1
_geom_angle_site_symmetry_3
O1 Ag1 O1 88.44(18) 11 12_655
O1 Ag1 O1 88.44(18) 11 10_665
O1 Ag1 O1 88.44(18) 12_655 10_665
O1 Ag1 O1 83.7(2) 11 3_665
O1 Ag1 O1 104.12(15) 12_655 3_665
O1 Ag1 O1 164.93(17) 10_665 3_665
O1 Ag1 O1 104.12(15) 11 2_655
O1 Ag1 O1 164.93(17) 12_655 2_655
O1 Ag1 O1 83.7(2) 10_665 2_655
O1 Ag1 O1 85.80(18) 3_665 2_655
O1 Ag1 O1 164.93(17) 11 .
O1 Ag1 O1 83.7(2) 12_655 .
O1 Ag1 O1 104.12(15) 10_665 .
O1 Ag1 O1 85.80(18) 3_665 .
O1 Ag1 O1 85.80(18) 2_655 .
O1 Ag1 Ag1 83.58(11) 11 10_765
O1 Ag1 Ag1 52.35(12) 12_655 10_765
O1 Ag1 Ag1 140.02(14) 10_665 10_765
O1 Ag1 Ag1 51.77(12) 3_665 10_765
O1 Ag1 Ag1 136.24(13) 2_655 10_765
O1 Ag1 Ag1 81.43(11) . 10_765
O1 Ag1 Ag1 52.35(12) 11 10_655
O1 Ag1 Ag1 140.02(14) 12_655 10_655
O1 Ag1 Ag1 83.58(11) 10_665 10_655
O1 Ag1 Ag1 81.43(11) 3_665 10_655
O1 Ag1 Ag1 51.77(12) 2_655 10_655
O1 Ag1 Ag1 136.24(13) . 10_655
Ag1 Ag1 Ag1 119.940(5) 10_765 10_655
O1 Ag1 Ag1 140.02(14) 11 10_665
O1 Ag1 Ag1 83.58(11) 12_655 10_665
O1 Ag1 Ag1 52.35(12) 10_665 10_665
O1 Ag1 Ag1 136.24(13) 3_665 10_665
O1 Ag1 Ag1 81.43(11) 2_655 10_665
O1 Ag1 Ag1 51.77(12) . 10_665
Ag1 Ag1 Ag1 119.940(5) 10_765 10_665
Ag1 Ag1 Ag1 119.940(5) 10_655 10_665
O1 S2 O1 114.2(2) . 3_675
O1 S2 O1 114.2(2) . 2_765
O1 S2 O1 114.2(2) 3_675 2_765
O1 S2 C3 104.1(3) . .
O1 S2 C3 104.1(3) 3_675 .
O1 S2 C3 104.1(3) 2_765 .
S2 O1 Ag1 128.9(3) . 10_665
S2 O1 Ag1 130.4(3) . .
Ag1 O1 Ag1 75.88(15) 10_665 .
F2 C3 F2 110.1(11) . 3_675
F2 C3 F2 110.1(11) . 2_765
F2 C3 F2 110.1(11) 3_675 2_765
F2 C3 S2 108.8(11) . .
F2 C3 S2 108.8(11) 3_675 .
F2 C3 S2 108.8(11) 2_765 .

loop_
_geom_bond_atom_site_label_1
_geom_bond_atom_site_label_2
_geom_bond_distance
_geom_bond_site_symmetry_2
Ag1 O1 2.485(5) 11
Ag1 O1 2.485(5) 12_655
Ag1 O1 2.485(5) 10_665
Ag1 O1 2.504(5) 3_665
Ag1 O1 2.504(5) 2_655
Ag1 O1 2.504(5) .
Ag1 Ag1 3.0676(15) 10_765
Ag1 Ag1 3.0676(15) 10_655
Ag1 Ag1 3.0676(15) 10_665
S2 O1 1.440(5) .
S2 O1 1.440(5) 3_675
S2 O1 1.440(5) 2_765
S2 C3 1.85(2) .
O1 Ag1 2.485(5) 10_665
F2 C3 1.295(8) .
C3 F2 1.295(8) 3_675
C3 F2 1.295(8) 2_765

loop_
_geom_torsion_atom_site_label_1
_geom_torsion_atom_site_label_2
_geom_torsion_atom_site_label_3
_geom_torsion_atom_site_label_4
_geom_torsion
_geom_torsion_site_symmetry_1
_geom_torsion_site_symmetry_4
O1 S2 O1 Ag1 12.7(7) 3_675 10_665
O1 S2 O1 Ag1 -121.46(19) 2_765 10_665
C3 S2 O1 Ag1 125.6(3) . 10_665
O1 S2 O1 Ag1 118.6(2) 3_675 .
O1 S2 O1 Ag1 -15.6(7) 2_765 .
C3 S2 O1 Ag1 -128.5(3) . .
O1 Ag1 O1 S2 16.3(8) 11 .
O1 Ag1 O1 S2 -42.7(4) 12_655 .
O1 Ag1 O1 S2 -129.4(5) 10_665 .
O1 Ag1 O1 S2 62.1(5) 3_665 .
O1 Ag1 O1 S2 148.1(4) 2_655 .
Ag1 Ag1 O1 S2 10.1(4) 10_765 .
Ag1 Ag1 O1 S2 135.0(3) 10_655 .
Ag1 Ag1 O1 S2 -129.4(5) 10_665 .
O1 Ag1 O1 Ag1 145.7(5) 11 10_665
O1 Ag1 O1 Ag1 86.79(15) 12_655 10_665
O1 Ag1 O1 Ag1 0.0 10_665 10_665
O1 Ag1 O1 Ag1 -168.49(14) 3_665 10_665
O1 Ag1 O1 Ag1 -82.4(2) 2_655 10_665
Ag1 Ag1 O1 Ag1 139.57(13) 10_765 10_665
Ag1 Ag1 O1 Ag1 -95.51(16) 10_655 10_665
O1 S2 C3 F2 -178.4(4) . .
O1 S2 C3 F2 -58.4(4) 3_675 .
O1 S2 C3 F2 61.6(4) 2_765 .
O1 S2 C3 F2 61.6(4) . 3_675
O1 S2 C3 F2 -178.4(4) 3_675 3_675
O1 S2 C3 F2 -58.4(4) 2_765 3_675
O1 S2 C3 F2 -58.4(4) . 2_765
O1 S2 C3 F2 61.6(4) 3_675 2_765
O1 S2 C3 F2 -178.4(4) 2_765 2_765
